data_4327953
loop_
_publ_author_name
'Virendra Kumar Rai'
'Masayoshi Nishiura'
'Masanori Takimoto'
'Shanshan Zhao'
'Yu Liu'
'Zhaomin Hou'

_publ_section_title
;
 Bis-Cyclometalated Iridium(III) Complexes Bearing Ancillary Guanidinate
 Ligands. Synthesis, Structure, and Highly Efficient Electroluminescence
;
_journal_name_full 'Inorganic Chemistry'
_journal_page_first 822
_journal_page_last 835
_journal_paper_doi 10.1021/ic201217a
_journal_volume 51
_journal_year 2012
_chemical_formula_moiety 'C41 H38 Ir N5 O'
_chemical_formula_sum 'C41 H38 Ir N5 O'
_chemical_formula_weight 808.96
_chemical_name_common IrPPy(Oxazone)
_chemical_name_systematic
; 
 ? 
;
_space_group_IT_number 14
_symmetry_cell_setting monoclinic
_symmetry_space_group_name_Hall '-P 2yn'
_symmetry_space_group_name_H-M 'P 1 21/n 1'
_atom_sites_solution_hydrogens geom
_atom_sites_solution_primary direct
_atom_sites_solution_secondary difmap
_audit_creation_method SHELXL-97
_cell_angle_alpha 90.00
_cell_angle_beta 112.892(7)
_cell_angle_gamma 90.00
_cell_formula_units_Z 4
_cell_length_a 9.482(4)
_cell_length_b 37.636(17)
_cell_length_c 10.311(5)
_cell_measurement_temperature 173(2)
_cell_volume 3390(3)
_computing_cell_refinement 'Bruker SMART'
_computing_data_collection 'Bruker SMART'
_computing_data_reduction 'Bruker SHELXTL'
_computing_molecular_graphics 'Bruker SHELXTL'
_computing_publication_material 'Bruker SHELXTL'
_computing_structure_refinement 'SHELXL-97 (Sheldrick, 1997)'
_computing_structure_solution 'SHELXS-97 (Sheldrick, 1990)'
_diffrn_ambient_temperature 173(2)
_diffrn_measured_fraction_theta_full 0.993
_diffrn_measured_fraction_theta_max 0.993
_diffrn_measurement_device_type 'CCD area detector'
_diffrn_measurement_method 'phi and omega scans'
_diffrn_radiation_monochromator graphite
_diffrn_radiation_source 'fine-focus sealed tube'
_diffrn_radiation_type MoK\a
_diffrn_radiation_wavelength 0.71073
_diffrn_reflns_av_R_equivalents 0.0851
_diffrn_reflns_av_sigmaI/netI 0.1180
_diffrn_reflns_limit_h_max 9
_diffrn_reflns_limit_h_min -11
_diffrn_reflns_limit_k_max 44
_diffrn_reflns_limit_k_min -41
_diffrn_reflns_limit_l_max 12
_diffrn_reflns_limit_l_min -12
_diffrn_reflns_number 18517
_diffrn_reflns_theta_full 25.11
_diffrn_reflns_theta_max 25.11
_diffrn_reflns_theta_min 2.16
_exptl_absorpt_coefficient_mu 3.980
_exptl_absorpt_correction_T_max 0.8258
_exptl_absorpt_correction_T_min 0.2990
_exptl_absorpt_correction_type multi-scan
_exptl_absorpt_process_details SADABS
_exptl_crystal_colour orange
_exptl_crystal_density_diffrn 1.585
_exptl_crystal_description plate
_exptl_crystal_F_000 1616
_exptl_crystal_size_max 0.40
_exptl_crystal_size_mid 0.30
_exptl_crystal_size_min 0.05
_refine_diff_density_max 3.067
_refine_diff_density_min -1.968
_refine_diff_density_rms 0.172
_refine_ls_extinction_method none
_refine_ls_goodness_of_fit_ref 0.967
_refine_ls_hydrogen_treatment none
_refine_ls_matrix_type full
_refine_ls_number_parameters 433
_refine_ls_number_reflns 6005
_refine_ls_number_restraints 0
_refine_ls_restrained_S_all 0.967
_refine_ls_R_factor_all 0.0852
_refine_ls_R_factor_gt 0.0534
_refine_ls_shift/su_max 0.001
_refine_ls_shift/su_mean 0.000
_refine_ls_structure_factor_coef Fsqd
_refine_ls_weighting_details 'calc w=1/[\s^2^(Fo^2^)+(0.0386P)^2^+0.0000P] where P=(Fo^2^+2Fc^2^)/3'
_refine_ls_weighting_scheme calc
_refine_ls_wR_factor_gt 0.1056
_refine_ls_wR_factor_ref 0.1125
_reflns_number_gt 4091
_reflns_number_total 6005
_reflns_threshold_expression >2sigma(I)
_cod_data_source_file ic201217a_si_002_06.cif
_cod_data_source_block 6
_cod_database_code 4327953

loop_
_symmetry_equiv_pos_as_xyz
'x, y, z'
'-x+1/2, y+1/2, -z+1/2'
'-x, -y, -z'
'x-1/2, -y-1/2, z-1/2'

loop_
_atom_site_label
_atom_site_type_symbol
_atom_site_fract_x
_atom_site_fract_y
_atom_site_fract_z
_atom_site_U_iso_or_equiv
_atom_site_adp_type
_atom_site_occupancy
_atom_site_symmetry_multiplicity
_atom_site_calc_flag
_atom_site_refinement_flags
Ir1 Ir 0.89362(4) 0.152970(9) 0.74671(4) 0.01940(12) Uani 1 1 d .
N1 N 0.9815(9) 0.13608(19) 0.9512(7) 0.0217(18) Uani 1 1 d .
N2 N 0.8152(8) 0.1776(2) 0.5538(7) 0.0227(18) Uani 1 1 d .
N3 N 0.6894(9) 0.11861(19) 0.6747(7) 0.0207(18) Uani 1 1 d .
N4 N 0.9073(9) 0.10003(18) 0.6636(8) 0.0236(19) Uani 1 1 d .
N5 N 0.6891(9) 0.06026(19) 0.5725(8) 0.0269(19) Uani 1 1 d .
O1 O 0.6654(9) -0.00804(17) 0.4499(8) 0.046(2) Uani 1 1 d .
C1 C 1.1053(10) 0.1731(2) 0.8085(8) 0.017(2) Uani 1 1 d .
C2 C 1.1990(11) 0.1664(2) 0.9529(9) 0.023(2) Uani 1 1 d .
C3 C 1.3490(11) 0.1782(3) 1.0138(9) 0.029(2) Uani 1 1 d .
H3 H 1.4077 0.1738 1.1107 0.035 Uiso 1 1 d R
C4 C 1.4134(11) 0.1965(3) 0.9339(10) 0.033(3) Uani 1 1 d .
H4 H 1.5160 0.2048 0.9752 0.039 Uiso 1 1 d R
C5 C 1.3268(11) 0.2024(2) 0.7939(10) 0.026(2) Uani 1 1 d .
H5 H 1.3702 0.2146 0.7378 0.032 Uiso 1 1 d R
C6 C 1.1780(10) 0.1907(2) 0.7342(9) 0.021(2) Uani 1 1 d .
H6 H 1.1221 0.1950 0.6367 0.025 Uiso 1 1 d R
C7 C 1.1237(11) 0.1466(2) 1.0315(9) 0.024(2) Uani 1 1 d .
C8 C 1.1868(12) 0.1398(2) 1.1756(10) 0.029(2) Uani 1 1 d .
H8 H 1.2875 0.1476 1.2317 0.035 Uiso 1 1 d R
C9 C 1.1010(13) 0.1216(2) 1.2361(11) 0.036(3) Uani 1 1 d .
H9 H 1.1419 0.1174 1.3348 0.044 Uiso 1 1 d R
C10 C 0.9579(12) 0.1096(2) 1.1546(10) 0.028(2) Uani 1 1 d .
H10 H 0.8998 0.0965 1.1951 0.034 Uiso 1 1 d R
C11 C 0.8986(11) 0.1170(2) 1.0113(10) 0.025(2) Uani 1 1 d .
H11 H 0.7991 0.1088 0.9538 0.030 Uiso 1 1 d R
C12 C 0.8221(10) 0.1996(2) 0.7985(9) 0.021(2) Uani 1 1 d .
C13 C 0.7575(10) 0.2228(2) 0.6880(9) 0.023(2) Uani 1 1 d .
C14 C 0.6960(12) 0.2560(3) 0.7034(10) 0.036(3) Uani 1 1 d .
H14 H 0.6502 0.2713 0.6248 0.043 Uiso 1 1 d R
C15 C 0.7037(12) 0.2658(3) 0.8359(11) 0.038(3) Uani 1 1 d .
H15 H 0.6609 0.2877 0.8486 0.046 Uiso 1 1 d R
C16 C 0.7743(11) 0.2434(3) 0.9495(10) 0.033(3) Uani 1 1 d .
H16 H 0.7839 0.2507 1.0407 0.039 Uiso 1 1 d R
C17 C 0.8317(11) 0.2102(2) 0.9326(9) 0.024(2) Uani 1 1 d .
H17 H 0.8770 0.1950 1.0113 0.028 Uiso 1 1 d R
C18 C 0.7490(11) 0.2106(2) 0.5491(9) 0.025(2) Uani 1 1 d .
C19 C 0.6843(12) 0.2281(3) 0.4239(10) 0.032(3) Uani 1 1 d .
H19 H 0.6353 0.2503 0.4205 0.038 Uiso 1 1 d R
C20 C 0.6892(12) 0.2141(3) 0.3025(10) 0.039(3) Uani 1 1 d .
H20 H 0.6457 0.2266 0.2160 0.046 Uiso 1 1 d R
C21 C 0.7589(12) 0.1812(2) 0.3084(10) 0.030(2) Uani 1 1 d .
H21 H 0.7653 0.1709 0.2268 0.037 Uiso 1 1 d R
C22 C 0.8175(11) 0.1643(2) 0.4345(10) 0.027(2) Uani 1 1 d .
H22 H 0.8629 0.1417 0.4382 0.032 Uiso 1 1 d R
C23 C 0.7598(12) 0.0930(2) 0.6382(9) 0.025(2) Uani 1 1 d .
C24 C 0.5272(12) 0.1189(3) 0.6403(10) 0.032(2) Uani 1 1 d .
H24 H 0.4798 0.0977 0.5810 0.038 Uiso 1 1 d R
C25 C 0.4557(11) 0.1529(3) 0.5572(10) 0.036(2) Uani 1 1 d .
H25A H 0.5042 0.1738 0.6135 0.054 Uiso 1 1 d R
H25B H 0.3457 0.1533 0.5363 0.054 Uiso 1 1 d R
H25C H 0.4718 0.1533 0.4689 0.054 Uiso 1 1 d R
C26 C 0.4914(12) 0.1181(3) 0.7723(11) 0.044(3) Uani 1 1 d .
H26A H 0.3894 0.1079 0.7493 0.066 Uiso 1 1 d R
H26B H 0.4939 0.1424 0.8078 0.066 Uiso 1 1 d R
H26C H 0.5678 0.1036 0.8446 0.066 Uiso 1 1 d R
C27 C 1.0183(12) 0.0741(2) 0.6616(11) 0.031(3) Uani 1 1 d .
H27 H 0.9648 0.0509 0.6301 0.037 Uiso 1 1 d R
C28 C 1.1385(12) 0.0696(3) 0.8101(11) 0.046(3) Uani 1 1 d .
H28A H 1.1813 0.0928 0.8479 0.069 Uiso 1 1 d R
H28B H 1.2204 0.0540 0.8078 0.069 Uiso 1 1 d R
H28C H 1.0911 0.0590 0.8701 0.069 Uiso 1 1 d R
C29 C 1.0883(12) 0.0853(3) 0.5566(11) 0.043(3) Uani 1 1 d .
H29A H 1.0092 0.0848 0.4609 0.064 Uiso 1 1 d R
H29B H 1.1708 0.0688 0.5629 0.064 Uiso 1 1 d R
H29C H 1.1297 0.1094 0.5788 0.064 Uiso 1 1 d R
C30 C 0.6513(11) 0.0564(3) 0.4266(10) 0.028(2) Uani 1 1 d .
C31 C 0.6163(12) 0.0849(3) 0.3368(11) 0.038(3) Uani 1 1 d .
H31 H 0.6160 0.1082 0.3728 0.046 Uiso 1 1 d R
C32 C 0.5813(12) 0.0804(3) 0.1932(11) 0.040(3) Uani 1 1 d .
H32 H 0.5587 0.1003 0.1321 0.049 Uiso 1 1 d R
C33 C 0.5798(15) 0.0467(3) 0.1407(13) 0.059(4) Uani 1 1 d .
H33 H 0.5596 0.0435 0.0436 0.071 Uiso 1 1 d R
C34 C 0.6069(13) 0.0180(3) 0.2265(11) 0.047(3) Uani 1 1 d .
H34 H 0.6005 -0.0052 0.1885 0.056 Uiso 1 1 d R
C35 C 0.6444(12) 0.0225(3) 0.3709(11) 0.035(3) Uani 1 1 d .
C36 C 0.7200(11) 0.0293(2) 0.6560(10) 0.028(2) Uani 1 1 d .
C37 C 0.7593(14) 0.0307(3) 0.8005(11) 0.047(3) Uani 1 1 d .
H37 H 0.7649 0.0530 0.8453 0.057 Uiso 1 1 d R
C38 C 0.7906(13) -0.0003(3) 0.8800(12) 0.044(3) Uani 1 1 d .
H38 H 0.8224 0.0012 0.9793 0.052 Uiso 1 1 d R
C39 C 0.7764(12) -0.0330(3) 0.8175(12) 0.042(3) Uani 1 1 d .
H39 H 0.7955 -0.0541 0.8720 0.051 Uiso 1 1 d R
C40 C 0.7336(12) -0.0344(3) 0.6733(11) 0.038(3) Uani 1 1 d .
H40 H 0.7221 -0.0568 0.6280 0.046 Uiso 1 1 d R
C41 C 0.7076(12) -0.0041(3) 0.5948(11) 0.033(3) Uani 1 1 d .

loop_
_atom_site_aniso_label
_atom_site_aniso_U_11
_atom_site_aniso_U_22
_atom_site_aniso_U_33
_atom_site_aniso_U_23
_atom_site_aniso_U_13
_atom_site_aniso_U_12
Ir1 0.0193(2) 0.0239(2) 0.01511(18) -0.00055(19) 0.00679(14) -0.0016(2)
N1 0.022(5) 0.031(4) 0.012(4) 0.000(3) 0.007(4) 0.004(4)
N2 0.020(5) 0.036(5) 0.008(4) 0.003(3) 0.001(3) -0.001(4)
N3 0.019(5) 0.027(5) 0.014(4) -0.001(3) 0.004(4) -0.007(4)
N4 0.026(5) 0.019(4) 0.029(5) -0.002(3) 0.014(4) -0.003(4)
N5 0.033(5) 0.024(5) 0.027(5) -0.008(4) 0.014(4) -0.010(4)
O1 0.061(6) 0.023(4) 0.037(5) -0.011(3) 0.000(4) 0.010(4)
C1 0.022(6) 0.027(5) 0.007(4) 0.003(4) 0.010(4) 0.005(4)
C2 0.023(6) 0.027(5) 0.019(5) -0.001(4) 0.010(4) -0.004(4)
C3 0.018(6) 0.055(7) 0.009(5) -0.002(4) -0.001(4) 0.002(5)
C4 0.012(6) 0.054(7) 0.031(6) -0.011(5) 0.008(5) -0.017(5)
C5 0.029(6) 0.031(6) 0.027(6) -0.001(4) 0.020(5) 0.002(5)
C6 0.013(5) 0.039(6) 0.008(4) -0.002(4) 0.003(4) -0.006(4)
C7 0.022(6) 0.031(6) 0.019(5) -0.004(4) 0.008(4) -0.008(4)
C8 0.023(6) 0.042(6) 0.021(5) 0.005(4) 0.008(5) -0.002(5)
C9 0.041(7) 0.041(6) 0.023(6) 0.005(5) 0.009(5) 0.006(6)
C10 0.029(7) 0.038(6) 0.026(6) 0.004(5) 0.020(5) 0.002(5)
C11 0.026(6) 0.018(5) 0.027(6) -0.004(4) 0.007(5) -0.003(4)
C12 0.012(5) 0.021(5) 0.023(5) 0.006(4) -0.003(4) 0.003(4)
C13 0.018(6) 0.023(5) 0.022(5) -0.007(4) 0.002(4) -0.004(4)
C14 0.043(7) 0.040(7) 0.028(6) 0.002(5) 0.018(5) -0.001(5)
C15 0.043(8) 0.037(6) 0.047(7) -0.008(5) 0.030(6) 0.000(5)
C16 0.036(7) 0.039(6) 0.026(6) -0.013(5) 0.015(5) -0.006(5)
C17 0.022(6) 0.030(6) 0.017(5) -0.004(4) 0.006(4) -0.005(4)
C18 0.024(6) 0.032(6) 0.016(5) -0.005(4) 0.004(4) -0.001(5)
C19 0.041(7) 0.029(6) 0.019(6) -0.002(4) 0.006(5) 0.004(5)
C20 0.048(8) 0.038(7) 0.022(6) 0.010(5) 0.005(5) -0.012(6)
C21 0.045(7) 0.030(6) 0.019(5) 0.000(4) 0.015(5) -0.004(5)
C22 0.026(6) 0.032(6) 0.026(6) -0.005(4) 0.014(5) -0.002(4)
C23 0.036(7) 0.028(6) 0.009(5) 0.004(4) 0.007(5) -0.006(5)
C24 0.033(7) 0.035(6) 0.033(6) -0.001(5) 0.019(5) -0.005(5)
C25 0.017(5) 0.057(7) 0.028(6) -0.006(6) 0.002(4) -0.002(6)
C26 0.024(7) 0.070(8) 0.037(7) 0.010(6) 0.011(5) -0.011(6)
C27 0.038(7) 0.024(6) 0.041(7) 0.002(5) 0.028(6) 0.001(5)
C28 0.048(8) 0.056(8) 0.052(8) 0.014(6) 0.040(7) 0.021(6)
C29 0.043(8) 0.060(8) 0.042(7) 0.012(6) 0.035(6) 0.013(6)
C30 0.023(6) 0.031(6) 0.031(6) -0.011(5) 0.010(5) -0.008(5)
C31 0.045(8) 0.043(7) 0.030(7) -0.010(5) 0.019(6) -0.011(6)
C32 0.033(7) 0.054(8) 0.027(6) -0.007(5) 0.004(5) -0.011(6)
C33 0.075(10) 0.072(10) 0.033(7) -0.016(7) 0.025(7) -0.005(8)
C34 0.053(8) 0.049(7) 0.024(7) -0.017(5) -0.001(6) 0.007(6)
C35 0.033(7) 0.035(6) 0.029(6) -0.014(5) 0.003(5) 0.004(5)
C36 0.034(7) 0.027(6) 0.033(6) -0.005(4) 0.026(5) -0.009(5)
C37 0.090(11) 0.020(6) 0.046(7) -0.008(5) 0.042(7) -0.017(6)
C38 0.060(9) 0.040(7) 0.038(7) -0.003(6) 0.026(6) -0.004(6)
C39 0.042(8) 0.031(7) 0.060(8) 0.010(6) 0.027(7) 0.006(5)
C40 0.040(8) 0.029(6) 0.046(7) -0.006(5) 0.018(6) 0.002(5)
C41 0.026(6) 0.027(6) 0.045(7) -0.007(5) 0.011(5) -0.003(5)

loop_
_atom_type_symbol
_atom_type_description
_atom_type_scat_dispersion_real
_atom_type_scat_dispersion_imag
_atom_type_scat_source
C C 0.0033 0.0016 'International Tables Vol C Tables 4.2.6.8 and 6.1.1.4'
H H 0.0000 0.0000 'International Tables Vol C Tables 4.2.6.8 and 6.1.1.4'
N N 0.0061 0.0033 'International Tables Vol C Tables 4.2.6.8 and 6.1.1.4'
O O 0.0106 0.0060 'International Tables Vol C Tables 4.2.6.8 and 6.1.1.4'
Ir Ir -1.4442 7.9887 'International Tables Vol C Tables 4.2.6.8 and 6.1.1.4'

loop_
_geom_angle_atom_site_label_1
_geom_angle_atom_site_label_2
_geom_angle_atom_site_label_3
_geom_angle
C1 Ir1 C12 89.2(3)
C1 Ir1 N1 80.4(3)
C12 Ir1 N1 92.4(3)
C1 Ir1 N2 94.5(3)
C12 Ir1 N2 80.3(3)
N1 Ir1 N2 171.2(3)
C1 Ir1 N4 105.3(3)
C12 Ir1 N4 165.2(3)
N1 Ir1 N4 93.3(3)
N2 Ir1 N4 94.9(3)
C1 Ir1 N3 165.8(3)
C12 Ir1 N3 104.9(3)
N1 Ir1 N3 96.8(3)
N2 Ir1 N3 89.9(3)
N4 Ir1 N3 60.8(3)
C1 Ir1 C23 136.1(3)
C12 Ir1 C23 134.7(3)
N1 Ir1 C23 96.2(3)
N2 Ir1 C23 92.4(3)
N4 Ir1 C23 30.9(3)
N3 Ir1 C23 29.9(3)
C7 N1 C11 119.3(8)
C7 N1 Ir1 117.1(6)
C11 N1 Ir1 123.5(6)
C22 N2 C18 118.3(8)
C22 N2 Ir1 126.4(6)
C18 N2 Ir1 115.3(6)
C23 N3 C24 123.5(8)
C23 N3 Ir1 92.9(6)
C24 N3 Ir1 142.5(6)
C23 N4 C27 125.0(8)
C23 N4 Ir1 92.3(5)
C27 N4 Ir1 140.8(7)
C36 N5 C30 118.1(8)
C36 N5 C23 118.2(8)
C30 N5 C23 117.9(7)
C35 O1 C41 117.3(7)
C6 C1 C2 114.8(8)
C6 C1 Ir1 131.2(7)
C2 C1 Ir1 113.9(6)
C3 C2 C1 121.9(8)
C3 C2 C7 123.0(8)
C1 C2 C7 115.1(8)
C4 C3 C2 120.1(9)
C4 C3 H3 119.9
C2 C3 H3 119.9
C5 C4 C3 119.0(9)
C5 C4 H4 120.5
C3 C4 H4 120.5
C6 C5 C4 120.7(8)
C6 C5 H5 119.7
C4 C5 H5 119.7
C5 C6 C1 123.5(9)
C5 C6 H6 118.3
C1 C6 H6 118.3
N1 C7 C8 121.1(8)
N1 C7 C2 113.3(8)
C8 C7 C2 125.5(9)
C9 C8 C7 119.2(10)
C9 C8 H8 120.4
C7 C8 H8 120.4
C10 C9 C8 120.2(10)
C10 C9 H9 119.9
C8 C9 H9 119.9
C9 C10 C11 118.9(9)
C9 C10 H10 120.6
C11 C10 H10 120.6
N1 C11 C10 121.2(9)
N1 C11 H11 119.4
C10 C11 H11 119.4
C13 C12 C17 118.1(8)
C13 C12 Ir1 114.7(7)
C17 C12 Ir1 127.2(7)
C12 C13 C14 122.5(9)
C12 C13 C18 116.4(8)
C14 C13 C18 121.1(8)
C15 C14 C13 118.6(9)
C15 C14 H14 120.7
C13 C14 H14 120.7
C16 C15 C14 119.6(10)
C16 C15 H15 120.2
C14 C15 H15 120.2
C15 C16 C17 121.3(9)
C15 C16 H16 119.3
C17 C16 H16 119.3
C16 C17 C12 119.7(9)
C16 C17 H17 120.1
C12 C17 H17 120.1
C19 C18 N2 119.8(8)
C19 C18 C13 127.0(9)
N2 C18 C13 113.2(8)
C18 C19 C20 120.9(9)
C18 C19 H19 119.6
C20 C19 H19 119.6
C19 C20 C21 119.0(9)
C19 C20 H20 120.5
C21 C20 H20 120.5
C22 C21 C20 117.9(9)
C22 C21 H21 121.0
C20 C21 H21 121.0
N2 C22 C21 124.1(9)
N2 C22 H22 118.0
C21 C22 H22 118.0
N3 C23 N4 114.0(8)
N3 C23 N5 124.7(9)
N4 C23 N5 121.3(8)
N3 C23 Ir1 57.2(5)
N4 C23 Ir1 56.8(4)
N5 C23 Ir1 176.9(6)
N3 C24 C26 111.6(8)
N3 C24 C25 109.9(7)
C26 C24 C25 108.0(8)
N3 C24 H24 109.1
C26 C24 H24 109.1
C25 C24 H24 109.1
C24 C25 H25A 109.5
C24 C25 H25B 109.5
H25A C25 H25B 109.5
C24 C25 H25C 109.5
H25A C25 H25C 109.5
H25B C25 H25C 109.5
C24 C26 H26A 109.5
C24 C26 H26B 109.5
H26A C26 H26B 109.5
C24 C26 H26C 109.5
H26A C26 H26C 109.5
H26B C26 H26C 109.5
N4 C27 C28 109.0(8)
N4 C27 C29 110.1(8)
C28 C27 C29 112.4(9)
N4 C27 H27 108.4
C28 C27 H27 108.4
C29 C27 H27 108.4
C27 C28 H28A 109.5
C27 C28 H28B 109.5
H28A C28 H28B 109.5
C27 C28 H28C 109.5
H28A C28 H28C 109.5
H28B C28 H28C 109.5
C27 C29 H29A 109.5
C27 C29 H29B 109.5
H29A C29 H29B 109.5
C27 C29 H29C 109.5
H29A C29 H29C 109.5
H29B C29 H29C 109.5
C31 C30 C35 118.6(10)
C31 C30 N5 122.2(9)
C35 C30 N5 119.1(9)
C30 C31 C32 120.9(10)
C30 C31 H31 119.5
C32 C31 H31 119.5
C33 C32 C31 119.5(11)
C33 C32 H32 120.2
C31 C32 H32 120.2
C34 C33 C32 120.4(11)
C34 C33 H33 119.8
C32 C33 H33 119.8
C33 C34 C35 120.2(10)
C33 C34 H34 119.9
C35 C34 H34 119.9
O1 C35 C30 123.2(9)
O1 C35 C34 116.6(9)
C30 C35 C34 120.1(10)
C41 C36 C37 117.5(9)
C41 C36 N5 120.6(9)
C37 C36 N5 121.9(8)
C38 C37 C36 120.5(9)
C38 C37 H37 119.8
C36 C37 H37 119.8
C39 C38 C37 121.1(10)
C39 C38 H38 119.4
C37 C38 H38 119.4
C38 C39 C40 118.3(10)
C38 C39 H39 120.9
C40 C39 H39 120.9
C41 C40 C39 121.0(10)
C41 C40 H40 119.5
C39 C40 H40 119.5
C40 C41 C36 121.5(10)
C40 C41 O1 117.0(9)
C36 C41 O1 121.4(9)

loop_
_geom_bond_atom_site_label_1
_geom_bond_atom_site_label_2
_geom_bond_distance
Ir1 C1 2.003(9)
Ir1 C12 2.027(9)
Ir1 N1 2.043(7)
Ir1 N2 2.054(7)
Ir1 N4 2.192(7)
Ir1 N3 2.203(7)
Ir1 C23 2.618(9)
N1 C7 1.338(11)
N1 C11 1.377(11)
N2 C22 1.335(11)
N2 C18 1.383(11)
N3 C23 1.308(11)
N3 C24 1.438(12)
N4 C23 1.345(12)
N4 C27 1.442(11)
N5 C36 1.411(11)
N5 C30 1.411(11)
N5 C23 1.439(11)
O1 C35 1.376(12)
O1 C41 1.397(12)
C1 C6 1.384(11)
C1 C2 1.429(12)
C2 C3 1.385(12)
C2 C7 1.474(12)
C3 C4 1.384(13)
C3 H3 0.9500
C4 C5 1.373(13)
C4 H4 0.9500
C5 C6 1.373(12)
C5 H5 0.9500
C6 H6 0.9500
C7 C8 1.393(12)
C8 C9 1.384(13)
C8 H8 0.9500
C9 C10 1.366(14)
C9 H9 0.9500
C10 C11 1.389(12)
C10 H10 0.9500
C11 H11 0.9500
C12 C13 1.376(12)
C12 C17 1.408(12)
C13 C14 1.413(12)
C13 C18 1.476(12)
C14 C15 1.389(13)
C14 H14 0.9500
C15 C16 1.384(14)
C15 H15 0.9500
C16 C17 1.400(12)
C16 H16 0.9500
C17 H17 0.9500
C18 C19 1.364(12)
C19 C20 1.377(13)
C19 H19 0.9500
C20 C21 1.392(13)
C20 H20 0.9500
C21 C22 1.357(12)
C21 H21 0.9500
C22 H22 0.9500
C24 C26 1.526(13)
C24 C25 1.543(13)
C24 H24 1.0000
C25 H25A 0.9800
C25 H25B 0.9800
C25 H25C 0.9800
C26 H26A 0.9800
C26 H26B 0.9800
C26 H26C 0.9800
C27 C28 1.521(14)
C27 C29 1.533(12)
C27 H27 1.0000
C28 H28A 0.9800
C28 H28B 0.9800
C28 H28C 0.9800
C29 H29A 0.9800
C29 H29B 0.9800
C29 H29C 0.9800
C30 C31 1.373(13)
C30 C35 1.392(12)
C31 C32 1.397(13)
C31 H31 0.9500
C32 C33 1.376(14)
C32 H32 0.9500
C33 C34 1.356(15)
C33 H33 0.9500
C34 C35 1.400(14)
C34 H34 0.9500
C36 C41 1.388(12)
C36 C37 1.390(13)
C37 C38 1.389(13)
C37 H37 0.9500
C38 C39 1.372(13)
C38 H38 0.9500
C39 C40 1.382(14)
C39 H39 0.9500
C40 C41 1.365(13)
C40 H40 0.9500
